data_4109366
loop_
_publ_author_name
'Hongjun Ren'
'Guillaume Dunet'
'Peter Mayer'
'Paul Knochel'

_publ_section_title
;
 Highly Diastereoselective Synthesis of Homoallylic Alcohols Bearing
 Adjacent Quaternary Centers Using Substituted Allylic Zinc Reagents
;
_journal_name_full 'Journal of the American Chemical Society'
_journal_page_first 5376
_journal_page_last 5377
_journal_paper_doi 10.1021/ja071380s
_journal_volume 129
_journal_year 2007
_chemical_formula_sum 'C18 H22 Fe O'
_chemical_formula_weight 310.21
_chemical_name_systematic
; 
 ? 
;
_space_group_IT_number 2
_symmetry_cell_setting triclinic
_symmetry_space_group_name_Hall '-P 1'
_symmetry_space_group_name_H-M 'P -1'
_atom_sites_solution_hydrogens geom
_atom_sites_solution_primary direct
_atom_sites_solution_secondary difmap
_audit_creation_method SHELXL-97
_cell_angle_alpha 102.8008(17)
_cell_angle_beta 95.8199(16)
_cell_angle_gamma 97.0683(15)
_cell_formula_units_Z 2
_cell_length_a 6.2036(2)
_cell_length_b 9.6857(2)
_cell_length_c 12.6242(3)
_cell_measurement_temperature 200(2)
_cell_volume 727.55(3)
_computing_structure_refinement 'SHELXL-97 (Sheldrick, 1997)'
_computing_structure_solution 'SHELXS-97 (Sheldrick, 1990)'
_diffrn_ambient_temperature 200(2)
_diffrn_measured_fraction_theta_full 0.994
_diffrn_measured_fraction_theta_max 0.994
_diffrn_radiation_monochromator graphite
_diffrn_radiation_source 'fine-focus sealed tube'
_diffrn_radiation_type MoK\a
_diffrn_radiation_wavelength 0.71073
_diffrn_reflns_av_R_equivalents 0.0201
_diffrn_reflns_av_sigmaI/netI 0.0307
_diffrn_reflns_limit_h_max 8
_diffrn_reflns_limit_h_min -8
_diffrn_reflns_limit_k_max 12
_diffrn_reflns_limit_k_min -12
_diffrn_reflns_limit_l_max 16
_diffrn_reflns_limit_l_min -16
_diffrn_reflns_number 6250
_diffrn_reflns_theta_full 27.48
_diffrn_reflns_theta_max 27.48
_diffrn_reflns_theta_min 3.34
_exptl_absorpt_coefficient_mu 1.029
_exptl_crystal_density_diffrn 1.416
_exptl_crystal_F_000 328
_refine_diff_density_max 0.288
_refine_diff_density_min -0.340
_refine_diff_density_rms 0.049
_refine_ls_extinction_method none
_refine_ls_goodness_of_fit_ref 1.026
_refine_ls_hydrogen_treatment mixed
_refine_ls_matrix_type full
_refine_ls_number_parameters 269
_refine_ls_number_reflns 3309
_refine_ls_number_restraints 0
_refine_ls_restrained_S_all 1.026
_refine_ls_R_factor_all 0.0328
_refine_ls_R_factor_gt 0.0268
_refine_ls_shift/su_max 0.001
_refine_ls_shift/su_mean 0.000
_refine_ls_structure_factor_coef Fsqd
_refine_ls_weighting_details 'calc w=1/[\s^2^(Fo^2^)+(0.0299P)^2^+0.2453P] where P=(Fo^2^+2Fc^2^)/3'
_refine_ls_weighting_scheme calc
_refine_ls_wR_factor_gt 0.0625
_refine_ls_wR_factor_ref 0.0659
_reflns_number_gt 2953
_reflns_number_total 3309
_reflns_threshold_expression >2sigma(I)
_cod_data_source_file ja071380ssi20070302_065550.cif
_cod_data_source_block kn537
_cod_database_code 4109366

loop_
_symmetry_equiv_pos_as_xyz
'x, y, z'
'-x, -y, -z'

loop_
_atom_site_label
_atom_site_type_symbol
_atom_site_fract_x
_atom_site_fract_y
_atom_site_fract_z
_atom_site_U_iso_or_equiv
_atom_site_adp_type
_atom_site_occupancy
_atom_site_symmetry_multiplicity
_atom_site_calc_flag
Fe Fe 0.37421(3) 0.83631(2) 0.705192(16) 0.02197(8) Uani 1 1 d
O O -0.05673(18) 0.55078(13) 0.66070(10) 0.0304(3) Uani 1 1 d
C1 C 0.2795(2) 0.66972(15) 0.77424(11) 0.0218(3) Uani 1 1 d
C2 C 0.5132(3) 0.70449(16) 0.78923(13) 0.0254(3) Uani 1 1 d
C3 C 0.5691(3) 0.85039(17) 0.84845(13) 0.0283(3) Uani 1 1 d
C4 C 0.3736(3) 0.90615(17) 0.87008(12) 0.0280(3) Uani 1 1 d
C5 C 0.1948(3) 0.79518(16) 0.82465(12) 0.0255(3) Uani 1 1 d
C6 C 0.1392(2) 0.52679(15) 0.72166(12) 0.0230(3) Uani 1 1 d
C7 C 0.2607(3) 0.42934(17) 0.64485(14) 0.0298(3) Uani 1 1 d
C8 C 0.0578(2) 0.45894(16) 0.81347(13) 0.0248(3) Uani 1 1 d
C9 C 0.2439(3) 0.41808(17) 0.88083(13) 0.0285(3) Uani 1 1 d
C10 C 0.2295(3) 0.30084(18) 0.91895(14) 0.0323(4) Uani 1 1 d
C11 C 0.0229(3) 0.19521(19) 0.90170(15) 0.0349(4) Uani 1 1 d
C12 C -0.1751(3) 0.25820(19) 0.86332(15) 0.0330(4) Uani 1 1 d
C13 C -0.1248(3) 0.33057(18) 0.77129(14) 0.0307(3) Uani 1 1 d
C14 C 0.5495(3) 0.9636(2) 0.62535(15) 0.0400(4) Uani 1 1 d
C15 C 0.3466(4) 1.0100(2) 0.64041(15) 0.0423(4) Uani 1 1 d
C16 C 0.1798(4) 0.8948(2) 0.58647(16) 0.0456(5) Uani 1 1 d
C17 C 0.2811(3) 0.7773(2) 0.53861(14) 0.0407(4) Uani 1 1 d
C18 C 0.5096(3) 0.8200(2) 0.56278(14) 0.0396(4) Uani 1 1 d
H8 H -0.004(3) 0.535(2) 0.8618(15) 0.032(5) Uiso 1 1 d
H2 H 0.615(3) 0.6443(19) 0.7626(15) 0.030(5) Uiso 1 1 d
H5 H 0.038(3) 0.8005(19) 0.8228(15) 0.034(5) Uiso 1 1 d
H111 H 0.005(3) 0.164(2) 0.9683(18) 0.046(6) Uiso 1 1 d
H71 H 0.391(3) 0.411(2) 0.6831(16) 0.036(5) Uiso 1 1 d
H121 H -0.309(3) 0.184(2) 0.8390(16) 0.039(5) Uiso 1 1 d
H131 H -0.083(3) 0.260(2) 0.7083(15) 0.032(5) Uiso 1 1 d
H4 H 0.363(3) 1.001(2) 0.9051(15) 0.031(5) Uiso 1 1 d
H17 H 0.214(3) 0.688(2) 0.4996(16) 0.038(5) Uiso 1 1 d
H9 H 0.374(3) 0.481(2) 0.8965(16) 0.036(5) Uiso 1 1 d
H10 H 0.355(3) 0.279(2) 0.9599(17) 0.043(5) Uiso 1 1 d
H3 H 0.714(3) 0.905(2) 0.8679(15) 0.034(5) Uiso 1 1 d
H72 H 0.303(3) 0.475(2) 0.5883(17) 0.040(5) Uiso 1 1 d
H122 H -0.210(3) 0.326(2) 0.9237(17) 0.040(5) Uiso 1 1 d
H73 H 0.164(3) 0.343(2) 0.6092(16) 0.039(5) Uiso 1 1 d
H18 H 0.612(4) 0.761(2) 0.5458(18) 0.049(6) Uiso 1 1 d
H14 H 0.687(4) 1.016(2) 0.6517(18) 0.053(6) Uiso 1 1 d
H112 H 0.033(3) 0.104(2) 0.8444(18) 0.052(6) Uiso 1 1 d
H132 H -0.251(3) 0.362(2) 0.7400(17) 0.045(6) Uiso 1 1 d
H15 H 0.331(3) 1.105(2) 0.6821(18) 0.052(6) Uiso 1 1 d
H1 H -0.021(4) 0.608(3) 0.6314(19) 0.050(7) Uiso 1 1 d
H16 H 0.032(4) 0.895(3) 0.5840(19) 0.059(7) Uiso 1 1 d

loop_
_atom_site_aniso_label
_atom_site_aniso_U_11
_atom_site_aniso_U_22
_atom_site_aniso_U_33
_atom_site_aniso_U_23
_atom_site_aniso_U_13
_atom_site_aniso_U_12
Fe 0.02441(12) 0.02067(12) 0.02012(12) 0.00451(8) 0.00204(8) 0.00204(8)
O 0.0260(6) 0.0301(6) 0.0347(6) 0.0120(5) -0.0055(5) 0.0019(5)
C1 0.0241(7) 0.0210(7) 0.0201(7) 0.0055(5) 0.0016(6) 0.0030(5)
C2 0.0239(7) 0.0240(7) 0.0281(8) 0.0074(6) -0.0010(6) 0.0047(6)
C3 0.0297(8) 0.0258(8) 0.0261(8) 0.0055(6) -0.0048(6) -0.0005(6)
C4 0.0397(9) 0.0224(7) 0.0207(7) 0.0029(6) 0.0027(6) 0.0045(6)
C5 0.0282(8) 0.0258(7) 0.0235(7) 0.0055(6) 0.0077(6) 0.0049(6)
C6 0.0210(7) 0.0213(7) 0.0250(7) 0.0041(6) -0.0008(6) 0.0029(5)
C7 0.0311(9) 0.0253(8) 0.0300(8) 0.0010(7) 0.0040(7) 0.0033(7)
C8 0.0244(7) 0.0201(7) 0.0285(8) 0.0051(6) 0.0014(6) 0.0014(6)
C9 0.0268(8) 0.0288(8) 0.0271(8) 0.0061(6) -0.0020(6) -0.0015(6)
C10 0.0313(8) 0.0353(9) 0.0306(9) 0.0120(7) -0.0012(7) 0.0034(7)
C11 0.0389(9) 0.0334(9) 0.0355(9) 0.0166(8) 0.0060(7) 0.0007(7)
C12 0.0295(9) 0.0307(8) 0.0372(9) 0.0070(7) 0.0076(7) -0.0018(7)
C13 0.0236(8) 0.0307(8) 0.0364(9) 0.0117(7) -0.0035(7) -0.0016(6)
C14 0.0515(11) 0.0360(9) 0.0293(9) 0.0086(7) 0.0107(8) -0.0115(8)
C15 0.0670(13) 0.0299(9) 0.0351(10) 0.0169(8) 0.0071(9) 0.0093(9)
C16 0.0462(12) 0.0571(12) 0.0392(11) 0.0279(9) -0.0040(9) 0.0082(9)
C17 0.0570(12) 0.0390(10) 0.0214(8) 0.0088(7) -0.0034(8) -0.0070(9)
C18 0.0504(11) 0.0404(10) 0.0265(9) 0.0039(7) 0.0144(8) 0.0004(9)

loop_
_atom_type_symbol
_atom_type_description
_atom_type_scat_dispersion_real
_atom_type_scat_dispersion_imag
_atom_type_scat_source
C C 0.0033 0.0016 'International Tables Vol C Tables 4.2.6.8 and 6.1.1.4'
H H 0.0000 0.0000 'International Tables Vol C Tables 4.2.6.8 and 6.1.1.4'
O O 0.0106 0.0060 'International Tables Vol C Tables 4.2.6.8 and 6.1.1.4'
Fe Fe 0.3463 0.8444 'International Tables Vol C Tables 4.2.6.8 and 6.1.1.4'

loop_
_geom_angle_atom_site_label_1
_geom_angle_atom_site_label_2
_geom_angle_atom_site_label_3
_geom_angle
C3 Fe C14 105.07(7)
C3 Fe C4 40.55(7)
C14 Fe C4 118.79(7)
C3 Fe C5 68.31(7)
C14 Fe C5 155.17(7)
C4 Fe C5 40.72(6)
C3 Fe C18 119.71(8)
C14 Fe C18 40.61(7)
C4 Fe C18 154.26(8)
C5 Fe C18 163.52(7)
C3 Fe C15 122.20(7)
C14 Fe C15 40.21(8)
C4 Fe C15 106.22(7)
C5 Fe C15 121.67(7)
C18 Fe C15 68.00(8)
C3 Fe C2 40.88(6)
C14 Fe C2 122.95(8)
C4 Fe C2 68.70(6)
C5 Fe C2 68.60(6)
C18 Fe C2 107.23(8)
C15 Fe C2 159.02(8)
C3 Fe C16 160.22(8)
C14 Fe C16 67.74(9)
C4 Fe C16 125.23(8)
C5 Fe C16 110.01(8)
C18 Fe C16 67.65(9)
C15 Fe C16 40.58(8)
C2 Fe C16 158.46(8)
C3 Fe C1 68.72(6)
C14 Fe C1 161.11(7)
C4 Fe C1 68.83(6)
C5 Fe C1 40.86(6)
C18 Fe C1 125.71(7)
C15 Fe C1 158.14(8)
C2 Fe C1 40.90(6)
C16 Fe C1 123.83(7)
C3 Fe C17 156.03(8)
C14 Fe C17 67.99(7)
C4 Fe C17 163.08(8)
C5 Fe C17 127.45(7)
C18 Fe C17 40.21(8)
C15 Fe C17 68.18(8)
C2 Fe C17 122.27(7)
C16 Fe C17 40.34(8)
C1 Fe C17 110.05(7)
C6 O H1 106.1(18)
C5 C1 C2 107.34(13)
C5 C1 C6 124.09(13)
C2 C1 C6 128.49(13)
C5 C1 Fe 69.27(8)
C2 C1 Fe 69.39(8)
C6 C1 Fe 129.17(10)
C3 C2 C1 107.73(14)
C3 C2 Fe 69.31(9)
C1 C2 Fe 69.71(8)
C3 C2 H2 125.0(11)
C1 C2 H2 127.2(11)
Fe C2 H2 124.4(11)
C4 C3 C2 108.56(14)
C4 C3 Fe 69.83(9)
C2 C3 Fe 69.81(9)
C4 C3 H3 124.6(11)
C2 C3 H3 126.7(11)
Fe C3 H3 123.8(11)
C3 C4 C5 107.83(13)
C3 C4 Fe 69.62(9)
C5 C4 Fe 69.64(9)
C3 C4 H4 126.3(11)
C5 C4 H4 125.8(11)
Fe C4 H4 123.9(11)
C4 C5 C1 108.54(14)
C4 C5 Fe 69.64(9)
C1 C5 Fe 69.88(8)
C4 C5 H5 128.1(11)
C1 C5 H5 123.3(11)
Fe C5 H5 123.8(11)
O C6 C1 109.04(11)
O C6 C7 109.23(12)
C1 C6 C7 111.66(12)
O C6 C8 105.10(12)
C1 C6 C8 108.64(12)
C7 C6 C8 112.91(12)
C6 C7 H71 111.3(12)
C6 C7 H72 109.6(12)
H71 C7 H72 107.6(16)
C6 C7 H73 109.5(11)
H71 C7 H73 112.0(16)
H72 C7 H73 106.8(16)
C9 C8 C13 110.23(12)
C9 C8 C6 111.70(12)
C13 C8 C6 113.57(13)
C9 C8 H8 107.9(10)
C13 C8 H8 107.6(11)
C6 C8 H8 105.5(10)
C10 C9 C8 124.10(15)
C10 C9 H9 119.2(12)
C8 C9 H9 116.7(12)
C9 C10 C11 123.41(15)
C9 C10 H10 120.3(12)
C11 C10 H10 116.3(12)
C10 C11 C12 111.21(14)
C10 C11 H111 109.8(12)
C12 C11 H111 111.3(12)
C10 C11 H112 111.2(12)
C12 C11 H112 108.2(12)
H111 C11 H112 105.0(17)
C11 C12 C13 110.03(14)
C11 C12 H121 112.0(11)
C13 C12 H121 110.5(11)
C11 C12 H122 108.5(12)
C13 C12 H122 110.3(12)
H121 C12 H122 105.4(16)
C12 C13 C8 110.43(14)
C12 C13 H131 110.4(10)
C8 C13 H131 110.7(11)
C12 C13 H132 112.0(12)
C8 C13 H132 109.2(12)
H131 C13 H132 104.0(16)
C15 C14 C18 108.26(18)
C15 C14 Fe 70.06(10)
C18 C14 Fe 69.83(10)
C15 C14 H14 126.9(14)
C18 C14 H14 124.8(14)
Fe C14 H14 125.4(14)
C14 C15 C16 107.65(17)
C14 C15 Fe 69.73(10)
C16 C15 Fe 69.90(10)
C14 C15 H15 123.7(13)
C16 C15 H15 128.7(13)
Fe C15 H15 125.0(13)
C17 C16 C15 108.30(18)
C17 C16 Fe 70.04(10)
C15 C16 Fe 69.52(10)
C17 C16 H16 125.2(15)
C15 C16 H16 126.5(15)
Fe C16 H16 125.0(15)
C18 C17 C16 107.56(17)
C18 C17 Fe 69.45(10)
C16 C17 Fe 69.62(10)
C18 C17 H17 124.8(12)
C16 C17 H17 127.7(12)
Fe C17 H17 125.6(12)
C17 C18 C14 108.24(18)
C17 C18 Fe 70.33(10)
C14 C18 Fe 69.57(10)
C17 C18 H18 124.6(14)
C14 C18 H18 126.9(14)
Fe C18 H18 121.5(14)

loop_
_geom_bond_atom_site_label_1
_geom_bond_atom_site_label_2
_geom_bond_distance
Fe C3 2.0390(15)
Fe C14 2.0400(17)
Fe C4 2.0418(15)
Fe C5 2.0419(15)
Fe C18 2.0433(17)
Fe C15 2.0442(17)
Fe C2 2.0457(15)
Fe C16 2.0493(18)
Fe C1 2.0500(14)
Fe C17 2.0549(17)
O C6 1.4431(18)
O H1 0.75(2)
C1 C5 1.428(2)
C1 C2 1.431(2)
C1 C6 1.5145(19)
C2 C3 1.427(2)
C2 H2 0.948(18)
C3 C4 1.414(2)
C3 H3 0.966(19)
C4 C5 1.421(2)
C4 H4 0.943(19)
C5 H5 0.977(19)
C6 C7 1.522(2)
C6 C8 1.551(2)
C7 H71 0.96(2)
C7 H72 0.96(2)
C7 H73 0.95(2)
C8 C9 1.508(2)
C8 C13 1.533(2)
C8 H8 0.986(19)
C9 C10 1.325(2)
C9 H9 0.926(19)
C10 C11 1.503(2)
C10 H10 0.96(2)
C11 C12 1.520(2)
C11 H111 0.97(2)
C11 H112 1.03(2)
C12 C13 1.523(2)
C12 H121 1.00(2)
C12 H122 0.95(2)
C13 H131 1.007(19)
C13 H132 0.95(2)
C14 C15 1.404(3)
C14 C18 1.417(3)
C14 H14 0.93(2)
C15 C16 1.419(3)
C15 H15 0.97(2)
C16 C17 1.415(3)
C16 H16 0.91(2)
C17 C18 1.409(3)
C17 H17 0.92(2)
C18 H18 0.92(2)

loop_
_geom_torsion_atom_site_label_1
_geom_torsion_atom_site_label_2
_geom_torsion_atom_site_label_3
_geom_torsion_atom_site_label_4
_geom_torsion
C3 Fe C1 C5 81.02(10)
C14 Fe C1 C5 154.98(19)
C4 Fe C1 C5 37.37(9)
C18 Fe C1 C5 -166.95(10)
C15 Fe C1 C5 -43.4(2)
C2 Fe C1 C5 118.87(12)
C16 Fe C1 C5 -81.65(12)
C17 Fe C1 C5 -124.59(10)
C3 Fe C1 C2 -37.85(9)
C14 Fe C1 C2 36.1(2)
C4 Fe C1 C2 -81.50(10)
C5 Fe C1 C2 -118.87(12)
C18 Fe C1 C2 74.18(12)
C15 Fe C1 C2 -162.26(17)
C16 Fe C1 C2 159.48(11)
C17 Fe C1 C2 116.54(10)
C3 Fe C1 C6 -161.29(15)
C14 Fe C1 C6 -87.3(2)
C4 Fe C1 C6 155.06(15)
C5 Fe C1 C6 117.68(16)
C18 Fe C1 C6 -49.27(16)
C15 Fe C1 C6 74.3(2)
C2 Fe C1 C6 -123.45(17)
C16 Fe C1 C6 36.03(17)
C17 Fe C1 C6 -6.90(15)
C5 C1 C2 C3 -0.01(16)
C6 C1 C2 C3 -176.64(14)
Fe C1 C2 C3 59.09(10)
C5 C1 C2 Fe -59.09(10)
C6 C1 C2 Fe 124.27(15)
C14 Fe C2 C3 74.02(12)
C4 Fe C2 C3 -37.28(10)
C5 Fe C2 C3 -81.16(10)
C18 Fe C2 C3 115.75(10)
C15 Fe C2 C3 42.4(2)
C16 Fe C2 C3 -171.6(2)
C1 Fe C2 C3 -119.13(13)
C17 Fe C2 C3 157.18(10)
C3 Fe C2 C1 119.13(13)
C14 Fe C2 C1 -166.86(9)
C4 Fe C2 C1 81.84(9)
C5 Fe C2 C1 37.97(9)
C18 Fe C2 C1 -125.12(9)
C15 Fe C2 C1 161.52(18)
C16 Fe C2 C1 -52.5(2)
C17 Fe C2 C1 -83.69(11)
C1 C2 C3 C4 -0.07(17)
Fe C2 C3 C4 59.27(11)
C1 C2 C3 Fe -59.34(10)
C14 Fe C3 C4 116.90(10)
C5 Fe C3 C4 -37.84(9)
C18 Fe C3 C4 158.17(10)
C15 Fe C3 C4 76.81(12)
C2 Fe C3 C4 -119.76(13)
C16 Fe C3 C4 51.1(3)
C1 Fe C3 C4 -81.90(10)
C17 Fe C3 C4 -173.59(15)
C14 Fe C3 C2 -123.34(10)
C4 Fe C3 C2 119.76(13)
C5 Fe C3 C2 81.92(10)
C18 Fe C3 C2 -82.07(11)
C15 Fe C3 C2 -163.42(10)
C16 Fe C3 C2 170.9(2)
C1 Fe C3 C2 37.86(9)
C17 Fe C3 C2 -53.8(2)
C2 C3 C4 C5 0.12(17)
Fe C3 C4 C5 59.38(11)
C2 C3 C4 Fe -59.26(11)
C14 Fe C4 C3 -79.29(11)
C5 Fe C4 C3 119.09(13)
C18 Fe C4 C3 -48.0(2)
C15 Fe C4 C3 -120.90(10)
C2 Fe C4 C3 37.58(9)
C16 Fe C4 C3 -161.18(10)
C1 Fe C4 C3 81.60(10)
C17 Fe C4 C3 171.0(2)
C3 Fe C4 C5 -119.09(13)
C14 Fe C4 C5 161.62(10)
C18 Fe C4 C5 -167.14(16)
C15 Fe C4 C5 120.00(10)
C2 Fe C4 C5 -81.52(10)
C16 Fe C4 C5 79.72(12)
C1 Fe C4 C5 -37.49(9)
C17 Fe C4 C5 51.9(3)
C3 C4 C5 C1 -0.13(17)
Fe C4 C5 C1 59.24(10)
C3 C4 C5 Fe -59.36(11)
C2 C1 C5 C4 0.08(17)
C6 C1 C5 C4 176.90(13)
Fe C1 C5 C4 -59.09(10)
C2 C1 C5 Fe 59.17(10)
C6 C1 C5 Fe -124.01(14)
C3 Fe C5 C4 37.69(9)
C14 Fe C5 C4 -41.2(2)
C18 Fe C5 C4 160.1(3)
C15 Fe C5 C4 -77.68(12)
C2 Fe C5 C4 81.80(10)
C16 Fe C5 C4 -121.20(11)
C1 Fe C5 C4 119.81(13)
C17 Fe C5 C4 -163.23(10)
C3 Fe C5 C1 -82.12(9)
C14 Fe C5 C1 -160.97(16)
C4 Fe C5 C1 -119.81(13)
C18 Fe C5 C1 40.3(3)
C15 Fe C5 C1 162.51(10)
C2 Fe C5 C1 -38.01(9)
C16 Fe C5 C1 118.99(10)
C17 Fe C5 C1 76.96(12)
C5 C1 C6 O 41.06(19)
C2 C1 C6 O -142.82(14)
Fe C1 C6 O -48.94(17)
C5 C1 C6 C7 161.86(14)
C2 C1 C6 C7 -22.0(2)
Fe C1 C6 C7 71.86(16)
C5 C1 C6 C8 -72.97(17)
C2 C1 C6 C8 103.15(17)
Fe C1 C6 C8 -162.97(10)
O C6 C8 C9 176.27(12)
C1 C6 C8 C9 -67.13(16)
C7 C6 C8 C9 57.30(17)
O C6 C8 C13 50.85(16)
C1 C6 C8 C13 167.44(13)
C7 C6 C8 C13 -68.13(17)
C13 C8 C9 C10 -14.5(2)
C6 C8 C9 C10 -141.81(16)
C8 C9 C10 C11 -1.4(3)
C9 C10 C11 C12 -15.0(2)
C10 C11 C12 C13 46.8(2)
C11 C12 C13 C8 -64.49(19)
C9 C8 C13 C12 46.43(18)
C6 C8 C13 C12 172.64(13)
C3 Fe C14 C15 -122.44(11)
C4 Fe C14 C15 -81.02(13)
C5 Fe C14 C15 -51.7(2)
C18 Fe C14 C15 119.23(17)
C2 Fe C14 C15 -163.10(11)
C16 Fe C14 C15 38.09(12)
C1 Fe C14 C15 169.53(18)
C17 Fe C14 C15 81.79(13)
C3 Fe C14 C18 118.33(12)
C4 Fe C14 C18 159.75(12)
C5 Fe C14 C18 -170.92(15)
C15 Fe C14 C18 -119.23(17)
C2 Fe C14 C18 77.67(14)
C16 Fe C14 C18 -81.15(14)
C1 Fe C14 C18 50.3(3)
C17 Fe C14 C18 -37.44(12)
C18 C14 C15 C16 -0.3(2)
Fe C14 C15 C16 -59.87(12)
C18 C14 C15 Fe 59.60(12)
C3 Fe C15 C14 74.39(13)
C4 Fe C15 C14 115.64(11)
C5 Fe C15 C14 157.22(10)
C18 Fe C15 C14 -37.77(11)
C2 Fe C15 C14 43.0(2)
C16 Fe C15 C14 -118.64(17)
C1 Fe C15 C14 -170.90(15)
C17 Fe C15 C14 -81.27(12)
C3 Fe C15 C16 -166.97(12)
C14 Fe C15 C16 118.64(17)
C4 Fe C15 C16 -125.73(12)
C5 Fe C15 C16 -84.14(14)
C18 Fe C15 C16 80.87(13)
C2 Fe C15 C16 161.59(18)
C1 Fe C15 C16 -52.3(2)
C17 Fe C15 C16 37.37(12)
C14 C15 C16 C17 0.2(2)
Fe C15 C16 C17 -59.52(12)
C14 C15 C16 Fe 59.77(12)
C3 Fe C16 C17 153.8(2)
C14 Fe C16 C17 81.73(12)
C4 Fe C16 C17 -167.91(10)
C5 Fe C16 C17 -124.82(11)
C18 Fe C16 C17 37.68(11)
C15 Fe C16 C17 119.48(17)
C2 Fe C16 C17 -42.6(3)
C1 Fe C16 C17 -81.28(13)
C3 Fe C16 C15 34.3(3)
C14 Fe C16 C15 -37.75(12)
C4 Fe C16 C15 72.61(14)
C5 Fe C16 C15 115.70(12)
C18 Fe C16 C15 -81.81(13)
C2 Fe C16 C15 -162.07(18)
C1 Fe C16 C15 159.24(11)
C17 Fe C16 C15 -119.48(17)
C15 C16 C17 C18 -0.1(2)
Fe C16 C17 C18 -59.32(12)
C15 C16 C17 Fe 59.19(12)
C3 Fe C17 C18 -39.5(2)
C14 Fe C17 C18 37.80(12)
C4 Fe C17 C18 154.9(2)
C5 Fe C17 C18 -164.77(11)
C15 Fe C17 C18 81.30(13)
C2 Fe C17 C18 -78.21(13)
C16 Fe C17 C18 118.88(17)
C1 Fe C17 C18 -122.06(11)
C3 Fe C17 C16 -158.42(16)
C14 Fe C17 C16 -81.08(13)
C4 Fe C17 C16 36.0(3)
C5 Fe C17 C16 76.35(13)
C18 Fe C17 C16 -118.88(17)
C15 Fe C17 C16 -37.58(12)
C2 Fe C17 C16 162.91(11)
C1 Fe C17 C16 119.06(12)
C16 C17 C18 C14 0.0(2)
Fe C17 C18 C14 -59.47(12)
C16 C17 C18 Fe 59.42(12)
C15 C14 C18 C17 0.2(2)
Fe C14 C18 C17 59.94(12)
C15 C14 C18 Fe -59.74(12)
C3 Fe C18 C17 162.68(11)
C14 Fe C18 C17 -119.19(18)
C4 Fe C18 C17 -163.50(15)
C5 Fe C18 C17 47.3(3)
C15 Fe C18 C17 -81.77(13)
C2 Fe C18 C17 119.94(11)
C16 Fe C18 C17 -37.80(12)
C1 Fe C18 C17 78.67(13)
C3 Fe C18 C14 -78.13(14)
C4 Fe C18 C14 -44.3(2)
C5 Fe C18 C14 166.5(2)
C15 Fe C18 C14 37.42(13)
C2 Fe C18 C14 -120.87(12)
C16 Fe C18 C14 81.39(14)
C1 Fe C18 C14 -162.14(11)
C17 Fe C18 C14 119.19(18)
